data_8106666
loop_
_publ_author_name
'Bai, JinYuan'
'Hou, YanJun'

_publ_section_title
;
 The crystal structure of
 [6-methoxy-2-(2,2,2-trifluoroacetyl)-3,4-dihydronaphthalen-1(2H)-one]difluoroborane,
 C13H10BF5O3
;
_journal_issue 5
_journal_name_full 'Zeitschrift f\"ur Kristallographie - New Crystal Structures'
_journal_page_first 755
_journal_page_last 756
_journal_paper_doi 10.1515/ncrs-2017-0012
_journal_volume 232
_journal_year 2017
_chemical_formula_moiety 'C13 H10 B F5 O3'
_chemical_formula_sum 'C13 H10 B F5 O3'
_chemical_formula_weight 320.02
_chemical_name_systematic
; 
[6-methoxy-2-(2,2,2-trifluoroacetyl)-3,4-dihydronaphthalen-1(2H)
-one]difluoroborane
;
_space_group_crystal_system triclinic
_space_group_IT_number 2
_space_group_name_Hall '-P 1'
_space_group_name_H-M_alt 'P -1'
_atom_sites_solution_hydrogens geom
_cell_angle_alpha 82.03(2)
_cell_angle_beta 76.91(2)
_cell_angle_gamma 69.69(2)
_cell_formula_units_Z 2
_cell_length_a 7.737(2)
_cell_length_b 7.8600(19)
_cell_length_c 11.803(3)
_cell_measurement_reflns_used 1393
_cell_measurement_temperature 293(2)
_cell_measurement_theta_max 29.7252
_cell_measurement_theta_min 3.1837
_cell_volume 654.2(3)
_computing_cell_refinement SAINT
_computing_data_collection APEX2
_computing_data_reduction SAINT
_computing_molecular_graphics SHELXTL
_computing_publication_material publCIF
_computing_structure_refinement 'SHELXL-2014/7 (Sheldrick, 2014)'
_computing_structure_solution SHELXS
_diffrn_ambient_temperature 293(2)
_diffrn_detector_area_resol_mean 16.1954
_diffrn_measured_fraction_theta_full 0.998
_diffrn_measured_fraction_theta_max 0.871
_diffrn_measurement_device_type 'Xcalibur, Eos'
_diffrn_measurement_method '\w scans'
_diffrn_radiation_type MoK\a
_diffrn_radiation_wavelength 0.71073
_diffrn_reflns_av_R_equivalents 0.0143
_diffrn_reflns_av_unetI/netI 0.0294
_diffrn_reflns_Laue_measured_fraction_full 0.998
_diffrn_reflns_Laue_measured_fraction_max 0.871
_diffrn_reflns_limit_h_max 10
_diffrn_reflns_limit_h_min -9
_diffrn_reflns_limit_k_max 10
_diffrn_reflns_limit_k_min -10
_diffrn_reflns_limit_l_max 15
_diffrn_reflns_limit_l_min -15
_diffrn_reflns_number 5444
_diffrn_reflns_point_group_measured_fraction_full 0.998
_diffrn_reflns_point_group_measured_fraction_max 0.871
_diffrn_reflns_theta_full 25.242
_diffrn_reflns_theta_max 29.791
_diffrn_reflns_theta_min 3.190
_diffrn_source 'Enhance (Mo) X-ray Source'
_exptl_absorpt_coefficient_mu 0.158
_exptl_absorpt_correction_T_max 1.00000
_exptl_absorpt_correction_T_min 0.91714
_exptl_absorpt_correction_type multi-scan
_exptl_absorpt_process_details
;
CrysAlisPro, Agilent Technologies,
Version 1.171.35.21 (release 20-01-2012 CrysAlis171 .NET)
(compiled Jan 23 2012,18:06:46)
Empirical absorption correction using spherical harmonics,
 implemented in SCALE3 ABSPACK scaling algorithm.
;
_exptl_crystal_colour yellow
_exptl_crystal_density_diffrn 1.625
_exptl_crystal_density_method 'not measured'
_exptl_crystal_description block
_exptl_crystal_F_000 324
_exptl_crystal_size_max 0.28
_exptl_crystal_size_mid 0.26
_exptl_crystal_size_min 0.24
_refine_diff_density_max 0.190
_refine_diff_density_min -0.302
_refine_diff_density_rms 0.052
_refine_ls_extinction_coef .
_refine_ls_extinction_method none
_refine_ls_goodness_of_fit_ref 1.039
_refine_ls_hydrogen_treatment constr
_refine_ls_matrix_type full
_refine_ls_number_parameters 200
_refine_ls_number_reflns 3261
_refine_ls_number_restraints 0
_refine_ls_restrained_S_all 1.039
_refine_ls_R_factor_all 0.0666
_refine_ls_R_factor_gt 0.0471
_refine_ls_shift/su_max 0.000
_refine_ls_shift/su_mean 0.000
_refine_ls_structure_factor_coef Fsqd
_refine_ls_weighting_details 'w=1/[\s^2^(Fo^2^)+(0.0490P)^2^+0.1157P] where P=(Fo^2^+2Fc^2^)/3'
_refine_ls_weighting_scheme calc
_refine_ls_wR_factor_gt 0.1070
_refine_ls_wR_factor_ref 0.1203
_reflns_Friedel_coverage 0.000
_reflns_Friedel_fraction_full .
_reflns_Friedel_fraction_max .
_reflns_number_gt 2390
_reflns_number_total 3261
_reflns_threshold_expression 'I > 2\s(I)'
_cod_data_source_file suppl_ncrs-2017-0012_suppl.cif
_cod_data_source_block jyf-005
_cod_database_code 8106666
_shelx_space_group_comment
;
The symmetry employed for this shelxl refinement is uniquely defined
by the following loop, which should always be used as a source of
symmetry information in preference to the above space-group names.
They are only intended as comments.
;

loop_
_space_group_symop_operation_xyz
'x, y, z'
'-x, -y, -z'

loop_
_atom_site_label
_atom_site_type_symbol
_atom_site_fract_x
_atom_site_fract_y
_atom_site_fract_z
_atom_site_U_iso_or_equiv
_atom_site_adp_type
_atom_site_occupancy
_atom_site_site_symmetry_order
_atom_site_calc_flag
_atom_site_refinement_flags_posn
_atom_site_refinement_flags_adp
_atom_site_refinement_flags_occupancy
_atom_site_disorder_assembly
_atom_site_disorder_group
O3 O 1.27975(16) 0.64622(17) 0.18252(10) 0.0447(3) Uani 1 1 d . . . . .
O2 O 1.27631(15) 0.66809(17) 0.38618(10) 0.0440(3) Uani 1 1 d . . . . .
F1 F 1.54142(15) 0.50139(17) 0.26436(10) 0.0632(3) Uani 1 1 d . . . . .
F2 F 1.44395(16) 0.80795(16) 0.23748(10) 0.0627(3) Uani 1 1 d . . . . .
F3 F 1.13462(17) 0.6912(2) 0.00592(9) 0.0780(4) Uani 1 1 d . . . . .
C7 C 1.0947(2) 0.7234(2) 0.40694(13) 0.0333(3) Uani 1 1 d . . . . .
C6 C 0.9995(2) 0.7440(2) 0.52610(13) 0.0350(3) Uani 1 1 d . . . . .
C8 C 0.9934(2) 0.7570(2) 0.31505(13) 0.0344(3) Uani 1 1 d . . . . .
F4 F 0.89597(18) 0.89960(17) 0.08623(10) 0.0687(4) Uani 1 1 d . . . . .
F5 F 0.90317(18) 0.62390(17) 0.11558(10) 0.0680(4) Uani 1 1 d . . . . .
O1 O 0.7459(2) 0.7796(2) 0.87210(11) 0.0624(4) Uani 1 1 d . . . . .
C4 C 0.7181(2) 0.7771(2) 0.67251(14) 0.0412(4) Uani 1 1 d . . . . .
H4 H 0.5910 0.7900 0.6933 0.049 Uiso 1 1 calc R U . . .
C11 C 1.0965(2) 0.7117(2) 0.20787(13) 0.0358(3) Uani 1 1 d . . . . .
C5 C 0.8070(2) 0.7643(2) 0.55668(13) 0.0350(3) Uani 1 1 d . . . . .
C1 C 1.0988(2) 0.7362(2) 0.61380(14) 0.0425(4) Uani 1 1 d . . . . .
H1 H 1.2264 0.7207 0.5942 0.051 Uiso 1 1 calc R U . . .
C10 C 0.7042(2) 0.7612(2) 0.46317(14) 0.0395(4) Uani 1 1 d . . . . .
H10A H 0.5724 0.8307 0.4860 0.047 Uiso 1 1 calc R U . . .
H10B H 0.7134 0.6368 0.4559 0.047 Uiso 1 1 calc R U . . .
C3 C 0.8187(3) 0.7707(2) 0.75780(14) 0.0451(4) Uani 1 1 d . . . . .
C9 C 0.7827(2) 0.8397(2) 0.34558(14) 0.0414(4) Uani 1 1 d . . . . .
H9A H 0.7273 0.8167 0.2858 0.050 Uiso 1 1 calc R U . . .
H9B H 0.7490 0.9703 0.3478 0.050 Uiso 1 1 calc R U . . .
C12 C 1.0076(3) 0.7301(3) 0.10214(14) 0.0464(4) Uani 1 1 d . . . . .
C2 C 1.0094(3) 0.7511(3) 0.72725(15) 0.0485(4) Uani 1 1 d . . . . .
H2 H 1.0756 0.7482 0.7845 0.058 Uiso 1 1 calc R U . . .
B1 B 1.3926(3) 0.6553(3) 0.26566(17) 0.0423(4) Uani 1 1 d . . . . .
C13 C 0.5527(3) 0.7938(3) 0.91341(17) 0.0670(6) Uani 1 1 d . . . . .
H13A H 0.4742 0.9037 0.8798 0.101 Uiso 1 1 calc R U . . .
H13B H 0.5236 0.7962 0.9968 0.101 Uiso 1 1 calc R U . . .
H13C H 0.5308 0.6911 0.8913 0.101 Uiso 1 1 calc R U . . .

loop_
_atom_site_aniso_label
_atom_site_aniso_U_11
_atom_site_aniso_U_22
_atom_site_aniso_U_33
_atom_site_aniso_U_23
_atom_site_aniso_U_13
_atom_site_aniso_U_12
O3 0.0340(6) 0.0636(8) 0.0359(6) -0.0090(5) -0.0026(5) -0.0156(6)
O2 0.0289(6) 0.0661(8) 0.0384(6) -0.0042(5) -0.0086(5) -0.0158(5)
F1 0.0388(6) 0.0765(8) 0.0614(7) -0.0097(6) -0.0098(5) -0.0009(5)
F2 0.0646(8) 0.0767(8) 0.0606(7) 0.0009(6) -0.0099(6) -0.0437(7)
F3 0.0622(8) 0.1362(12) 0.0335(6) -0.0147(7) -0.0056(5) -0.0286(8)
C7 0.0298(8) 0.0379(8) 0.0348(8) -0.0024(6) -0.0071(6) -0.0136(6)
C6 0.0355(8) 0.0379(8) 0.0334(8) -0.0029(6) -0.0081(6) -0.0132(7)
C8 0.0320(8) 0.0398(8) 0.0337(8) -0.0013(6) -0.0095(6) -0.0131(7)
F4 0.0769(9) 0.0697(8) 0.0555(7) 0.0151(6) -0.0302(6) -0.0155(7)
F5 0.0827(9) 0.0892(9) 0.0579(7) 0.0012(6) -0.0313(6) -0.0514(7)
O1 0.0654(9) 0.0849(10) 0.0312(6) -0.0058(6) -0.0023(6) -0.0213(8)
C4 0.0365(9) 0.0444(9) 0.0381(9) -0.0037(7) -0.0020(7) -0.0103(7)
C11 0.0347(8) 0.0409(9) 0.0350(8) -0.0009(6) -0.0086(6) -0.0158(7)
C5 0.0348(8) 0.0343(8) 0.0355(8) -0.0033(6) -0.0074(6) -0.0101(7)
C1 0.0392(9) 0.0543(10) 0.0388(9) -0.0043(7) -0.0115(7) -0.0182(8)
C10 0.0294(8) 0.0480(9) 0.0407(9) -0.0048(7) -0.0066(7) -0.0116(7)
C3 0.0535(11) 0.0465(10) 0.0317(8) -0.0036(7) -0.0049(7) -0.0137(8)
C9 0.0327(8) 0.0520(10) 0.0388(9) -0.0015(7) -0.0118(7) -0.0104(7)
C12 0.0455(10) 0.0627(12) 0.0331(9) -0.0010(8) -0.0085(7) -0.0208(9)
C2 0.0545(11) 0.0617(12) 0.0353(9) -0.0054(8) -0.0149(8) -0.0217(9)
B1 0.0312(9) 0.0573(12) 0.0397(10) -0.0045(9) -0.0054(8) -0.0163(9)
C13 0.0673(14) 0.0797(15) 0.0425(11) -0.0099(10) 0.0111(10) -0.0213(12)

loop_
_atom_type_symbol
_atom_type_description
_atom_type_scat_dispersion_real
_atom_type_scat_dispersion_imag
_atom_type_scat_source
C C 0.0033 0.0016 'International Tables Vol C Tables 4.2.6.8 and 6.1.1.4'
H H 0.0000 0.0000 'International Tables Vol C Tables 4.2.6.8 and 6.1.1.4'
B B 0.0013 0.0007 'International Tables Vol C Tables 4.2.6.8 and 6.1.1.4'
F F 0.0171 0.0103 'International Tables Vol C Tables 4.2.6.8 and 6.1.1.4'
O O 0.0106 0.0060 'International Tables Vol C Tables 4.2.6.8 and 6.1.1.4'

loop_
_geom_angle_atom_site_label_1
_geom_angle_atom_site_label_2
_geom_angle_atom_site_label_3
_geom_angle
_geom_angle_site_symmetry_1
_geom_angle_site_symmetry_3
C11 O3 B1 120.14(13) . .
C7 O2 B1 123.13(13) . .
O2 C7 C8 121.05(14) . .
O2 C7 C6 117.66(13) . .
C8 C7 C6 121.26(14) . .
C1 C6 C5 119.44(15) . .
C1 C6 C7 120.48(14) . .
C5 C6 C7 120.02(13) . .
C11 C8 C7 116.47(14) . .
C11 C8 C9 126.22(14) . .
C7 C8 C9 117.31(14) . .
C3 O1 C13 119.85(16) . .
C5 C4 C3 120.01(16) . .
O3 C11 C8 125.19(14) . .
O3 C11 C12 112.23(14) . .
C8 C11 C12 122.58(14) . .
C4 C5 C6 119.58(14) . .
C4 C5 C10 121.20(14) . .
C6 C5 C10 119.13(14) . .
C2 C1 C6 120.48(16) . .
C5 C10 C9 112.21(13) . .
O1 C3 C4 124.43(17) . .
O1 C3 C2 115.25(16) . .
C4 C3 C2 120.31(15) . .
C8 C9 C10 111.30(13) . .
F3 C12 F5 108.41(15) . .
F3 C12 F4 107.28(15) . .
F5 C12 F4 107.02(15) . .
F3 C12 C11 111.92(15) . .
F5 C12 C11 111.77(14) . .
F4 C12 C11 110.21(14) . .
C1 C2 C3 120.17(16) . .
F1 B1 F2 112.68(15) . .
F1 B1 O3 109.15(15) . .
F2 B1 O3 109.15(15) . .
F1 B1 O2 108.06(15) . .
F2 B1 O2 108.32(15) . .
O3 B1 O2 109.42(13) . .

loop_
_geom_bond_atom_site_label_1
_geom_bond_atom_site_label_2
_geom_bond_distance
_geom_bond_site_symmetry_2
O3 C11 1.3072(19) .
O3 B1 1.477(2) .
O2 C7 1.2936(18) .
O2 B1 1.497(2) .
F1 B1 1.349(2) .
F2 B1 1.367(2) .
F3 C12 1.316(2) .
C7 C8 1.422(2) .
C7 C6 1.435(2) .
C6 C1 1.405(2) .
C6 C5 1.408(2) .
C8 C11 1.354(2) .
C8 C9 1.507(2) .
F4 C12 1.327(2) .
F5 C12 1.322(2) .
O1 C3 1.340(2) .
O1 C13 1.433(2) .
C4 C5 1.384(2) .
C4 C3 1.391(2) .
C11 C12 1.524(2) .
C5 C10 1.507(2) .
C1 C2 1.361(2) .
C10 C9 1.522(2) .
C3 C2 1.395(3) .

loop_
_geom_hbond_atom_site_label_D
_geom_hbond_atom_site_label_H
_geom_hbond_atom_site_label_A
_geom_hbond_distance_DH
_geom_hbond_distance_HA
_geom_hbond_distance_DA
_geom_hbond_angle_DHA
_geom_hbond_site_symmetry_A
C9 H9A F4 0.97 2.54 3.005(2) 109.5 .
C9 H9A F5 0.97 2.52 3.186(2) 125.6 .

loop_
_geom_torsion_atom_site_label_1
_geom_torsion_atom_site_label_2
_geom_torsion_atom_site_label_3
_geom_torsion_atom_site_label_4
_geom_torsion
_geom_torsion_site_symmetry_1
_geom_torsion_site_symmetry_2
_geom_torsion_site_symmetry_3
_geom_torsion_site_symmetry_4
B1 O2 C7 C8 7.1(2) . . . .
B1 O2 C7 C6 -174.84(14) . . . .
O2 C7 C6 C1 11.2(2) . . . .
C8 C7 C6 C1 -170.74(14) . . . .
O2 C7 C6 C5 -166.01(14) . . . .
C8 C7 C6 C5 12.1(2) . . . .
O2 C7 C8 C11 6.1(2) . . . .
C6 C7 C8 C11 -171.96(13) . . . .
O2 C7 C8 C9 -173.71(14) . . . .
C6 C7 C8 C9 8.2(2) . . . .
B1 O3 C11 C8 -14.1(2) . . . .
B1 O3 C11 C12 166.71(14) . . . .
C7 C8 C11 O3 -2.4(2) . . . .
C9 C8 C11 O3 177.35(15) . . . .
C7 C8 C11 C12 176.65(14) . . . .
C9 C8 C11 C12 -3.6(3) . . . .
C3 C4 C5 C6 0.3(2) . . . .
C3 C4 C5 C10 176.83(15) . . . .
C1 C6 C5 C4 0.3(2) . . . .
C7 C6 C5 C4 177.50(14) . . . .
C1 C6 C5 C10 -176.32(14) . . . .
C7 C6 C5 C10 0.9(2) . . . .
C5 C6 C1 C2 -1.1(2) . . . .
C7 C6 C1 C2 -178.29(15) . . . .
C4 C5 C10 C9 151.40(15) . . . .
C6 C5 C10 C9 -32.0(2) . . . .
C13 O1 C3 C4 1.1(3) . . . .
C13 O1 C3 C2 -177.99(17) . . . .
C5 C4 C3 O1 -179.12(16) . . . .
C5 C4 C3 C2 -0.1(3) . . . .
C11 C8 C9 C10 141.33(16) . . . .
C7 C8 C9 C10 -38.9(2) . . . .
C5 C10 C9 C8 49.58(18) . . . .
O3 C11 C12 F3 -5.5(2) . . . .
C8 C11 C12 F3 175.28(15) . . . .
O3 C11 C12 F5 116.28(17) . . . .
C8 C11 C12 F5 -62.9(2) . . . .
O3 C11 C12 F4 -124.85(15) . . . .
C8 C11 C12 F4 56.0(2) . . . .
C6 C1 C2 C3 1.3(3) . . . .
O1 C3 C2 C1 178.41(16) . . . .
C4 C3 C2 C1 -0.7(3) . . . .
C11 O3 B1 F1 142.10(15) . . . .
C11 O3 B1 F2 -94.34(18) . . . .
C11 O3 B1 O2 24.0(2) . . . .
C7 O2 B1 F1 -139.80(15) . . . .
C7 O2 B1 F2 97.83(17) . . . .
C7 O2 B1 O3 -21.1(2) . . . .
